data_7101133
loop_
_publ_author_name
'Sonia Macho'
'Daniel Miguel'
'Ana G. Neo'
'Teresa Rodriguez'
'Tomas Torroba'

_publ_section_title
;
Cyclopentathiadiazines, new heterocyclic materials
from cyclic enaminonitriles
;
_journal_issue 3
_journal_name_full 'Chemical Communications'
_journal_paper_doi 10.1039/b412632g
_journal_year 2005
_chemical_formula_sum 'C14 H12 Cl N3 O S'
_chemical_formula_weight 305.78
_chemical_name_systematic
;
?
;
_space_group_IT_number 15
_symmetry_cell_setting monoclinic
_symmetry_space_group_name_Hall '-C 2yc'
_symmetry_space_group_name_H-M 'C 1 2/c 1'
_atom_sites_solution_hydrogens geom
_atom_sites_solution_primary direct
_atom_sites_solution_secondary difmap
_audit_creation_method SHELXL-97
_cell_angle_alpha 90.00
_cell_angle_beta 114.333(7)
_cell_angle_gamma 90.00
_cell_formula_units_Z 8
_cell_length_a 16.356(6)
_cell_length_b 11.871(4)
_cell_length_c 15.296(5)
_cell_measurement_temperature 299(2)
_cell_volume 2706.0(17)
_computing_cell_refinement 'Bruker SMART'
_computing_data_collection 'Bruker SMART'
_computing_data_reduction 'Bruker SHELXTL'
_computing_molecular_graphics 'Bruker SHELXTL'
_computing_publication_material 'Bruker SHELXTL'
_computing_structure_refinement 'SHELXL-97 (Sheldrick, 1997)'
_computing_structure_solution 'SHELXS-97 (Sheldrick, 1990)'
_diffrn_ambient_temperature 299(2)
_diffrn_measured_fraction_theta_full 0.997
_diffrn_measured_fraction_theta_max 0.997
_diffrn_measurement_device_type 'CCD area detector'
_diffrn_measurement_method 'phi and omega scans'
_diffrn_radiation_monochromator graphite
_diffrn_radiation_source 'fine-focus sealed tube'
_diffrn_radiation_type MoK\a
_diffrn_radiation_wavelength 0.71073
_diffrn_reflns_av_R_equivalents 0.0582
_diffrn_reflns_av_sigmaI/netI 0.0490
_diffrn_reflns_limit_h_max 16
_diffrn_reflns_limit_h_min -18
_diffrn_reflns_limit_k_max 13
_diffrn_reflns_limit_k_min -13
_diffrn_reflns_limit_l_max 15
_diffrn_reflns_limit_l_min -16
_diffrn_reflns_number 5954
_diffrn_reflns_theta_full 23.33
_diffrn_reflns_theta_max 23.33
_diffrn_reflns_theta_min 2.19
_exptl_absorpt_coefficient_mu 0.435
_exptl_absorpt_correction_T_max 1.000000
_exptl_absorpt_correction_T_min 0.411093
_exptl_absorpt_correction_type SADABS
_exptl_crystal_colour ORANGE_RED
_exptl_crystal_density_diffrn 1.501
_exptl_crystal_density_method 'not measured'
_exptl_crystal_description PRISM
_exptl_crystal_F_000 1264
_exptl_crystal_size_max 0.10
_exptl_crystal_size_mid 0.14
_exptl_crystal_size_min 0.27
_refine_diff_density_max 0.331
_refine_diff_density_min -0.335
_refine_diff_density_rms 0.066
_refine_ls_extinction_method none
_refine_ls_goodness_of_fit_ref 1.050
_refine_ls_hydrogen_treatment mixed
_refine_ls_matrix_type full
_refine_ls_number_parameters 181
_refine_ls_number_reflns 1957
_refine_ls_number_restraints 0
_refine_ls_restrained_S_all 1.050
_refine_ls_R_factor_all 0.0834
_refine_ls_R_factor_gt 0.0509
_refine_ls_shift/su_max 0.000
_refine_ls_shift/su_mean 0.000
_refine_ls_structure_factor_coef Fsqd
_refine_ls_weighting_details 'calc w=1/[\s^2^(Fo^2^)+(0.0741P)^2^+1.2002P] where P=(Fo^2^+2Fc^2^)/3'
_refine_ls_weighting_scheme calc
_refine_ls_wR_factor_gt 0.1196
_refine_ls_wR_factor_ref 0.1368
_reflns_number_gt 1363
_reflns_number_total 1957
_reflns_threshold_expression >2sigma(I)
_cod_data_source_file b412632g.txt
_cod_depositor_comments
;
The following automatic conversions were performed:
'_symmetry_cell_setting' value 'Monoclinic' changed to 'monoclinic'
according to '/home/saulius/struct/CIF-dictionaries/cif_core.dic'
dictionary named 'cif_core.dic' version 2.4.1 from 2010-06-29.

Automatic conversion script
Id: cif_fix_enum 1527 2010-12-29 10:47:43Z saulius 
;
_cod_original_sg_symbol_H-M C2/c
_cod_database_code 7101133

loop_
_symmetry_equiv_pos_as_xyz
'x, y, z'
'-x, y, -z+1/2'
'x+1/2, y+1/2, z'
'-x+1/2, y+1/2, -z+1/2'
'-x, -y, -z'
'x, -y, z-1/2'
'-x+1/2, -y+1/2, -z'
'x+1/2, -y+1/2, z-1/2'

loop_
_atom_site_label
_atom_site_type_symbol
_atom_site_fract_x
_atom_site_fract_y
_atom_site_fract_z
_atom_site_U_iso_or_equiv
_atom_site_adp_type
_atom_site_occupancy
_atom_site_symmetry_multiplicity
_atom_site_calc_flag
_atom_site_refinement_flags
Cl1 Cl 0.09208(8) 0.42774(8) 0.19215(7) 0.0499(4) Uani 1 1 d .
S1 S 0.13777(8) 0.26858(9) 0.56194(7) 0.0463(4) Uani 1 1 d .
N1 N 0.1412(2) 0.1739(2) 0.4857(2) 0.0401(8) Uani 1 1 d .
N2 N 0.1365(2) 0.3959(2) 0.5206(2) 0.0395(8) Uani 1 1 d .
N3 N 0.1350(2) 0.5275(2) 0.4079(2) 0.0350(8) Uani 1 1 d .
O1 O 0.1603(2) 0.7586(2) 0.3828(2) 0.0590(9) Uani 1 1 d .
C1 C 0.1367(2) 0.2076(3) 0.4032(3) 0.0321(9) Uani 1 1 d .
C2 C 0.1265(3) 0.1352(3) 0.3229(3) 0.0360(9) Uani 1 1 d .
C3 C 0.1279(3) 0.0182(3) 0.3145(3) 0.0491(11) Uani 1 1 d .
H3 H 0.1404 -0.0285 0.3673 0.059 Uiso 1 1 calc R
C4 C 0.1100(3) -0.0253(4) 0.2249(3) 0.0569(13) Uani 1 1 d .
H4 H 0.1111 -0.1029 0.2177 0.068 Uiso 1 1 calc R
C5 C 0.0904(3) 0.0425(4) 0.1460(3) 0.0549(12) Uani 1 1 d .
H5 H 0.0776 0.0098 0.0865 0.066 Uiso 1 1 calc R
C6 C 0.0894(3) 0.1585(4) 0.1534(3) 0.0435(10) Uani 1 1 d .
H6 H 0.0760 0.2042 0.0999 0.052 Uiso 1 1 calc R
C7 C 0.1090(2) 0.2047(3) 0.2431(3) 0.0327(9) Uani 1 1 d .
C8 C 0.1119(2) 0.3211(3) 0.2737(3) 0.0324(9) Uani 1 1 d .
C9 C 0.1307(2) 0.3261(3) 0.3699(2) 0.0297(9) Uani 1 1 d .
C10 C 0.1360(2) 0.4163(3) 0.4355(3) 0.0327(9) Uani 1 1 d .
C11 C 0.2087(3) 0.5656(3) 0.3849(3) 0.0414(10) Uani 1 1 d .
H11A H 0.2215 0.5093 0.3463 0.050 Uiso 1 1 calc R
H11B H 0.2623 0.5764 0.4435 0.050 Uiso 1 1 calc R
C12 C 0.1826(3) 0.6746(3) 0.3306(3) 0.0505(11) Uani 1 1 d .
H12A H 0.2319 0.7010 0.3165 0.061 Uiso 1 1 calc R
H12B H 0.1315 0.6617 0.2701 0.061 Uiso 1 1 calc R
C13 C 0.0898(3) 0.7202(3) 0.4063(3) 0.0554(13) Uani 1 1 d .
H13A H 0.0367 0.7076 0.3475 0.066 Uiso 1 1 calc R
H13B H 0.0757 0.7782 0.4425 0.066 Uiso 1 1 calc R
C14 C 0.1129(3) 0.6131(3) 0.4640(3) 0.0479(12) Uani 1 1 d .
H14A H 0.1638 0.6254 0.5248 0.057 Uiso 1 1 calc R
H14B H 0.0624 0.5884 0.4769 0.057 Uiso 1 1 calc R

loop_
_atom_site_aniso_label
_atom_site_aniso_U_11
_atom_site_aniso_U_22
_atom_site_aniso_U_33
_atom_site_aniso_U_23
_atom_site_aniso_U_13
_atom_site_aniso_U_12
Cl1 0.0584(8) 0.0527(6) 0.0347(6) 0.0114(5) 0.0152(5) 0.0034(5)
S1 0.0508(8) 0.0531(6) 0.0352(6) 0.0086(5) 0.0181(5) 0.0001(5)
N1 0.031(2) 0.0459(18) 0.038(2) 0.0103(15) 0.0090(16) -0.0006(16)
N2 0.038(2) 0.0497(19) 0.0315(19) 0.0027(15) 0.0151(17) 0.0008(16)
N3 0.034(2) 0.0361(17) 0.0388(19) 0.0008(15) 0.0188(16) -0.0006(15)
O1 0.066(2) 0.0429(16) 0.064(2) 0.0045(15) 0.0234(19) -0.0046(16)
C1 0.018(2) 0.039(2) 0.034(2) 0.0059(17) 0.0057(17) 0.0013(17)
C2 0.020(2) 0.041(2) 0.042(2) -0.0006(18) 0.0080(19) 0.0022(17)
C3 0.044(3) 0.044(2) 0.052(3) -0.001(2) 0.013(2) 0.003(2)
C4 0.053(3) 0.047(2) 0.067(3) -0.010(2) 0.022(3) 0.003(2)
C5 0.043(3) 0.066(3) 0.053(3) -0.020(2) 0.017(2) -0.002(2)
C6 0.033(3) 0.060(3) 0.037(2) -0.005(2) 0.014(2) -0.002(2)
C7 0.019(2) 0.043(2) 0.037(2) 0.0007(18) 0.0120(18) 0.0033(17)
C8 0.020(2) 0.042(2) 0.034(2) 0.0041(17) 0.0109(18) 0.0029(17)
C9 0.019(2) 0.040(2) 0.030(2) 0.0047(17) 0.0103(17) -0.0011(17)
C10 0.019(2) 0.044(2) 0.033(2) 0.0016(17) 0.0088(18) 0.0014(18)
C11 0.031(3) 0.048(2) 0.043(2) 0.0064(19) 0.013(2) -0.001(2)
C12 0.038(3) 0.054(3) 0.058(3) 0.016(2) 0.019(2) 0.000(2)
C13 0.068(4) 0.047(2) 0.052(3) -0.003(2) 0.026(3) 0.008(2)
C14 0.057(3) 0.044(2) 0.045(3) -0.0048(19) 0.023(2) -0.004(2)

loop_
_atom_type_symbol
_atom_type_description
_atom_type_scat_dispersion_real
_atom_type_scat_dispersion_imag
_atom_type_scat_source
C C 0.0033 0.0016 'International Tables Vol C Tables 4.2.6.8 and 6.1.1.4'
H H 0.0000 0.0000 'International Tables Vol C Tables 4.2.6.8 and 6.1.1.4'
N N 0.0061 0.0033 'International Tables Vol C Tables 4.2.6.8 and 6.1.1.4'
O O 0.0106 0.0060 'International Tables Vol C Tables 4.2.6.8 and 6.1.1.4'
S S 0.1246 0.1234 'International Tables Vol C Tables 4.2.6.8 and 6.1.1.4'
Cl Cl 0.1484 0.1585 'International Tables Vol C Tables 4.2.6.8 and 6.1.1.4'

loop_
_geom_angle_atom_site_label_1
_geom_angle_atom_site_label_2
_geom_angle_atom_site_label_3
_geom_angle
N2 S1 N1 110.93(16)
C1 N1 S1 118.5(2)
C10 N2 S1 123.0(3)
C10 N3 C11 117.6(3)
C10 N3 C14 117.1(3)
C11 N3 C14 110.7(3)
C12 O1 C13 110.0(3)
N1 C1 C2 125.6(3)
N1 C1 C9 126.5(3)
C2 C1 C9 107.6(3)
C3 C2 C7 120.7(3)
C3 C2 C1 131.8(4)
C7 C2 C1 107.4(3)
C4 C3 C2 117.3(4)
C5 C4 C3 122.1(4)
C4 C5 C6 121.1(4)
C5 C6 C7 118.0(4)
C6 C7 C2 120.6(3)
C6 C7 C8 131.2(3)
C2 C7 C8 108.1(3)
C9 C8 C7 110.5(3)
C9 C8 Cl1 129.7(3)
C7 C8 Cl1 119.8(3)
C8 C9 C10 134.3(3)
C8 C9 C1 106.3(3)
C10 C9 C1 119.1(3)
N2 C10 N3 118.1(3)
N2 C10 C9 121.5(3)
N3 C10 C9 120.3(3)
N3 C11 C12 109.0(3)
O1 C12 C11 112.0(3)
O1 C13 C14 112.7(4)
N3 C14 C13 107.7(3)

loop_
_geom_bond_atom_site_label_1
_geom_bond_atom_site_label_2
_geom_bond_distance
Cl1 C8 1.712(4)
S1 N2 1.636(3)
S1 N1 1.638(3)
N1 C1 1.296(4)
N2 C10 1.320(5)
N3 C10 1.384(4)
N3 C11 1.459(5)
N3 C14 1.468(4)
O1 C12 1.417(5)
O1 C13 1.417(5)
C1 C2 1.452(5)
C1 C9 1.486(5)
C2 C3 1.395(5)
C2 C7 1.402(5)
C3 C4 1.378(6)
C4 C5 1.375(6)
C5 C6 1.382(6)
C6 C7 1.386(5)
C7 C8 1.453(5)
C8 C9 1.375(5)
C9 C10 1.446(5)
C11 C12 1.502(5)
C13 C14 1.505(5)

loop_
_cod_related_entry_id
_cod_related_entry_database
_cod_related_entry_code
1 ChemSpider 21150566
